data_1001109
loop_
_publ_author_name
'Guillo, M'
'Mercey, B'
'Labbe, P H'
'Deschanvres, A'

_publ_section_title
;
The Structure of Copper(I) Mercury(II) Chloride Selenide
;
_journal_coden_ASTM ACBCAR
_journal_name_full 'Acta Crystallographica B (24,1968-38,1982)'
_journal_page_first 2520
_journal_page_last 2523
_journal_paper_doi 10.1107/S056774088000934X
_journal_volume 36
_journal_year 1980
_chemical_formula_structural 'Cu Hg Se Cl'
_chemical_formula_sum 'Cl Cu Hg Se'
_chemical_name_systematic 'Copper(I) Mercury Chloride selenide'
_space_group_IT_number 55
_symmetry_cell_setting orthorhombic
_symmetry_Int_Tables_number 55
_symmetry_space_group_name_Hall '-P 2 2ab'
_symmetry_space_group_name_H-M 'P b a m'
_cell_angle_alpha 90
_cell_angle_beta 90
_cell_angle_gamma 90
_cell_formula_units_Z 4
_cell_length_a 6.9444(9)
_cell_length_b 12.7561(19)
_cell_length_c 4.2526(5)
_cell_volume 376.7
_exptl_crystal_density_meas 6.71(3)
_refine_ls_R_factor_all 0.071
_cod_database_code 1001109

loop_
_symmetry_equiv_pos_as_xyz
x,y,z
-x,-y,z
1/2+x,1/2-y,-z
1/2-x,1/2+y,-z
-x,-y,-z
x,y,-z
1/2-x,1/2+y,z
1/2+x,1/2-y,z

loop_
_atom_site_aniso_label
_atom_site_aniso_U_11
_atom_site_aniso_U_12
_atom_site_aniso_U_13
_atom_site_aniso_U_22
_atom_site_aniso_U_23
_atom_site_aniso_U_33
Hg1 0.0086(2) 0.0015(1) 0. 0.0030(1) 0. 0.0373(4)
Se1 0.0074(5) -0.0002(1) 0. 0.0016(1) 0. 0.0263(9)
Cu1 0.0432(23) -0.0058(5) 0. 0.0035(2) 0. 0.0355(18)
Cl1 0.0111(13) 0.0009(3) 0. 0.0019(2) 0. 0.0340(24)

loop_
_atom_site_label
_atom_site_type_symbol
_atom_site_symmetry_multiplicity
_atom_site_Wyckoff_symbol
_atom_site_fract_x
_atom_site_fract_y
_atom_site_fract_z
_atom_site_occupancy
_atom_site_attached_hydrogens
_atom_site_calc_flag
Hg1 Hg2+ 4 g 0.10824(18) 0.26060(7) 0. 1. 0 d
Se1 Se2- 4 g 0.3394(4) 0.1118(2) 0. 1. 0 d
Cu1 Cu1+ 4 h 0.2445(12) 0.0461(3) 0.5 1. 0 d
Cl1 Cl1- 4 h 0.3545(10) 0.3767(4) 0.5 1. 0 d

loop_
_atom_type_symbol
_atom_type_oxidation_number
Hg2+ 2.000
Se2- -2.000
Cu1+ 1.000
Cl1- -1.000
